data_4106049
loop_
_publ_author_name
'Hui Liu'
'Chaolong Li'
'Dong Qiu'
'Xiaofeng Tong'

_publ_section_title
;
 Palladium-Catalyzed Cycloisomerizations of (Z)-1-Iodo-1,6-dienes: Iodine
 Atom Transfer and Mechanistic Insight to Alkyl Iodide Reductive
 Elimination
;
_journal_name_full 'Journal of the American Chemical Society'
_journal_page_first 6187
_journal_page_last 6193
_journal_paper_doi 10.1021/ja201204g
_journal_volume 133
_journal_year 2011
_chemical_formula_sum 'C20 H22 I N O2 S'
_chemical_formula_weight 467.35
_chemical_name_systematic
; 
 ? 
;
_space_group_IT_number 14
_symmetry_cell_setting monoclinic
_symmetry_space_group_name_Hall '-P 2yn'
_symmetry_space_group_name_H-M 'P 1 21/n 1'
_atom_sites_solution_hydrogens geom
_atom_sites_solution_primary direct
_atom_sites_solution_secondary difmap
_audit_creation_method SHELXL-97
_cell_angle_alpha 90.00
_cell_angle_beta 96.957(2)
_cell_angle_gamma 90.00
_cell_formula_units_Z 4
_cell_length_a 6.2025(7)
_cell_length_b 15.2313(16)
_cell_length_c 20.730(2)
_cell_measurement_reflns_used 4758
_cell_measurement_temperature 293(2)
_cell_measurement_theta_max 55.373
_cell_measurement_theta_min 4.778
_cell_volume 1944.0(4)
_computing_cell_refinement 'Bruker SMART'
_computing_data_collection 'Bruker SMART'
_computing_data_reduction 'Bruker SHELXTL'
_computing_molecular_graphics 'Bruker SHELXTL'
_computing_publication_material 'Bruker SHELXTL'
_computing_structure_refinement 'SHELXL-97 (Sheldrick, 1997)'
_computing_structure_solution 'SHELXS-97 (Sheldrick, 1990)'
_diffrn_ambient_temperature 293(2)
_diffrn_measured_fraction_theta_full 0.996
_diffrn_measured_fraction_theta_max 0.996
_diffrn_measurement_device_type 'CCD area detector'
_diffrn_measurement_method 'phi and omega scans'
_diffrn_radiation_monochromator graphite
_diffrn_radiation_source 'fine-focus sealed tube'
_diffrn_radiation_type MoK\a
_diffrn_radiation_wavelength 0.71073
_diffrn_reflns_av_R_equivalents 0.0598
_diffrn_reflns_av_sigmaI/netI 0.0454
_diffrn_reflns_limit_h_max 7
_diffrn_reflns_limit_h_min -7
_diffrn_reflns_limit_k_max 18
_diffrn_reflns_limit_k_min -18
_diffrn_reflns_limit_l_max 25
_diffrn_reflns_limit_l_min -17
_diffrn_reflns_number 10420
_diffrn_reflns_theta_full 26.00
_diffrn_reflns_theta_max 26.00
_diffrn_reflns_theta_min 1.66
_exptl_absorpt_coefficient_mu 1.768
_exptl_absorpt_correction_T_max 1.00000
_exptl_absorpt_correction_T_min 0.63069
_exptl_absorpt_correction_type empirical
_exptl_absorpt_process_details sadabs
_exptl_crystal_colour colorless
_exptl_crystal_density_diffrn 1.597
_exptl_crystal_description prismatic
_exptl_crystal_F_000 936
_exptl_crystal_size_max 0.359
_exptl_crystal_size_mid 0.217
_exptl_crystal_size_min 0.160
_refine_diff_density_max 1.306
_refine_diff_density_min -1.050
_refine_diff_density_rms 0.087
_refine_ls_extinction_method none
_refine_ls_goodness_of_fit_ref 1.094
_refine_ls_hydrogen_treatment constr
_refine_ls_matrix_type full
_refine_ls_number_parameters 228
_refine_ls_number_reflns 3815
_refine_ls_number_restraints 0
_refine_ls_restrained_S_all 1.094
_refine_ls_R_factor_all 0.0494
_refine_ls_R_factor_gt 0.0412
_refine_ls_shift/su_max 0.001
_refine_ls_shift/su_mean 0.000
_refine_ls_structure_factor_coef Fsqd
_refine_ls_weighting_details 'calc w=1/[\s^2^(Fo^2^)+(0.0667P)^2^+0.1933P] where P=(Fo^2^+2Fc^2^)/3'
_refine_ls_weighting_scheme calc
_refine_ls_wR_factor_gt 0.1152
_refine_ls_wR_factor_ref 0.1188
_reflns_number_gt 3112
_reflns_number_total 3815
_reflns_threshold_expression >2sigma(I)
_cod_data_source_file ja201204g_si_002.cif
_cod_data_source_block cd29349
_cod_database_code 4106049

loop_
_symmetry_equiv_pos_as_xyz
'x, y, z'
'-x+1/2, y+1/2, -z+1/2'
'-x, -y, -z'
'x-1/2, -y-1/2, z-1/2'

loop_
_atom_site_label
_atom_site_type_symbol
_atom_site_fract_x
_atom_site_fract_y
_atom_site_fract_z
_atom_site_U_iso_or_equiv
_atom_site_adp_type
_atom_site_occupancy
_atom_site_symmetry_multiplicity
_atom_site_calc_flag
_atom_site_refinement_flags
I1 I 0.12275(6) 0.421713(19) 0.344494(14) 0.07971(17) Uani 1 1 d .
S1 S -0.13751(12) 0.64304(5) 0.09908(4) 0.0408(2) Uani 1 1 d .
N1 N -0.0056(4) 0.64292(17) 0.17212(11) 0.0383(6) Uani 1 1 d .
O1 O -0.1011(4) 0.55945(16) 0.07167(12) 0.0546(6) Uani 1 1 d .
O2 O -0.3526(4) 0.67144(18) 0.10605(11) 0.0570(6) Uani 1 1 d .
C1 C -0.0283(5) 0.7208(2) 0.21180(15) 0.0420(7) Uani 1 1 d .
H1A H -0.1812 0.7332 0.2130 0.050 Uiso 1 1 calc R
H1B H 0.0362 0.7709 0.1925 0.050 Uiso 1 1 calc R
C2 C 0.2148(5) 0.6046(2) 0.18109(15) 0.0429(7) Uani 1 1 d .
H2A H 0.3217 0.6493 0.1750 0.051 Uiso 1 1 calc R
H2B H 0.2260 0.5583 0.1495 0.051 Uiso 1 1 calc R
C3 C 0.2561(5) 0.5672(2) 0.25010(16) 0.0419(7) Uani 1 1 d .
C4 C 0.2010(5) 0.6366(2) 0.29675(14) 0.0397(7) Uani 1 1 d .
H4 H 0.2542 0.6296 0.3404 0.048 Uiso 1 1 calc R
C5 C 0.0817(5) 0.70709(19) 0.28020(14) 0.0358(6) Uani 1 1 d .
C6 C 0.0520(5) 0.77878(19) 0.32661(14) 0.0375(6) Uani 1 1 d .
C7 C -0.1474(5) 0.8214(2) 0.32772(16) 0.0457(7) Uani 1 1 d .
H7 H -0.2673 0.8034 0.2995 0.055 Uiso 1 1 calc R
C8 C -0.1682(6) 0.8899(2) 0.37025(17) 0.0517(8) Uani 1 1 d .
H8 H -0.3026 0.9168 0.3709 0.062 Uiso 1 1 calc R
C9 C 0.0071(7) 0.9186(2) 0.41155(17) 0.0521(9) Uani 1 1 d .
H9 H -0.0083 0.9650 0.4398 0.062 Uiso 1 1 calc R
C10 C 0.2069(6) 0.8784(2) 0.41106(16) 0.0489(8) Uani 1 1 d .
H10 H 0.3262 0.8978 0.4389 0.059 Uiso 1 1 calc R
C11 C 0.2288(5) 0.8092(2) 0.36913(15) 0.0421(7) Uani 1 1 d .
H11 H 0.3636 0.7824 0.3692 0.050 Uiso 1 1 calc R
C12 C 0.1133(6) 0.4858(2) 0.25143(16) 0.0516(8) Uani 1 1 d .
H12A H 0.1569 0.4438 0.2203 0.062 Uiso 1 1 calc R
H12B H -0.0357 0.5025 0.2370 0.062 Uiso 1 1 calc R
C13 C 0.4977(6) 0.5423(3) 0.2632(2) 0.0641(10) Uani 1 1 d .
H13A H 0.5848 0.5944 0.2635 0.096 Uiso 1 1 calc R
H13B H 0.5340 0.5034 0.2298 0.096 Uiso 1 1 calc R
H13C H 0.5250 0.5136 0.3047 0.096 Uiso 1 1 calc R
C14 C -0.0182(5) 0.72241(19) 0.05289(13) 0.0364(6) Uani 1 1 d .
C15 C 0.1761(5) 0.7028(2) 0.02919(15) 0.0438(7) Uani 1 1 d .
H15 H 0.2421 0.6485 0.0378 0.053 Uiso 1 1 calc R
C16 C 0.2703(5) 0.7643(2) -0.00710(16) 0.0479(8) Uani 1 1 d .
H16 H 0.4017 0.7516 -0.0224 0.057 Uiso 1 1 calc R
C17 C 0.1724(6) 0.8449(2) -0.02116(16) 0.0499(8) Uani 1 1 d .
C18 C -0.0203(6) 0.8626(2) 0.00209(19) 0.0535(8) Uani 1 1 d .
H18 H -0.0881 0.9162 -0.0078 0.064 Uiso 1 1 calc R
C19 C -0.1168(5) 0.8028(2) 0.03995(16) 0.0465(8) Uani 1 1 d .
H19 H -0.2457 0.8166 0.0564 0.056 Uiso 1 1 calc R
C20 C 0.2811(9) 0.9105(3) -0.0615(2) 0.0783(14) Uani 1 1 d .
H20A H 0.1781 0.9548 -0.0776 0.117 Uiso 1 1 calc R
H20B H 0.3331 0.8809 -0.0975 0.117 Uiso 1 1 calc R
H20C H 0.4008 0.9375 -0.0352 0.117 Uiso 1 1 calc R

loop_
_atom_site_aniso_label
_atom_site_aniso_U_11
_atom_site_aniso_U_22
_atom_site_aniso_U_33
_atom_site_aniso_U_23
_atom_site_aniso_U_13
_atom_site_aniso_U_12
I1 0.1167(3) 0.0655(2) 0.0612(2) 0.02048(13) 0.02816(18) 0.03160(15)
S1 0.0414(4) 0.0489(5) 0.0315(4) 0.0046(3) 0.0019(3) -0.0103(3)
N1 0.0387(14) 0.0477(14) 0.0282(12) 0.0025(10) 0.0028(10) 0.0027(11)
O1 0.0773(17) 0.0474(13) 0.0377(13) -0.0014(10) 0.0014(11) -0.0175(12)
O2 0.0381(12) 0.0852(17) 0.0469(13) 0.0164(13) 0.0018(10) -0.0087(12)
C1 0.0484(18) 0.0418(17) 0.0355(16) 0.0023(13) 0.0044(13) 0.0031(13)
C2 0.0404(17) 0.0552(18) 0.0346(16) -0.0002(14) 0.0107(13) 0.0074(14)
C3 0.0413(17) 0.0493(18) 0.0347(16) -0.0021(13) 0.0028(13) 0.0105(13)
C4 0.0406(16) 0.0471(17) 0.0308(15) 0.0000(13) 0.0023(12) 0.0050(13)
C5 0.0338(15) 0.0410(16) 0.0330(15) 0.0001(12) 0.0056(12) -0.0013(12)
C6 0.0455(17) 0.0347(15) 0.0330(15) 0.0033(12) 0.0076(13) 0.0020(12)
C7 0.0468(18) 0.0484(18) 0.0414(17) -0.0002(14) 0.0029(14) 0.0042(14)
C8 0.063(2) 0.0458(18) 0.0464(19) 0.0009(16) 0.0068(16) 0.0147(17)
C9 0.080(3) 0.0388(17) 0.0383(18) -0.0020(13) 0.0099(17) 0.0037(16)
C10 0.062(2) 0.0462(18) 0.0368(17) 0.0018(14) -0.0024(14) -0.0055(16)
C11 0.0440(17) 0.0444(17) 0.0368(16) 0.0022(13) 0.0010(13) 0.0004(13)
C12 0.067(2) 0.0478(18) 0.0390(17) -0.0020(15) 0.0035(16) 0.0108(16)
C13 0.051(2) 0.085(3) 0.055(2) -0.008(2) 0.0028(17) 0.025(2)
C14 0.0395(16) 0.0424(16) 0.0264(14) 0.0005(12) 0.0004(12) -0.0046(12)
C15 0.0441(18) 0.0471(17) 0.0398(17) 0.0060(14) 0.0033(13) 0.0035(14)
C16 0.0438(18) 0.059(2) 0.0420(18) 0.0022(15) 0.0114(14) -0.0050(15)
C17 0.062(2) 0.0517(19) 0.0352(17) 0.0000(14) 0.0049(15) -0.0174(16)
C18 0.065(2) 0.0395(18) 0.056(2) 0.0063(15) 0.0063(17) 0.0004(15)
C19 0.0470(18) 0.0478(18) 0.0449(18) -0.0013(14) 0.0068(14) 0.0040(14)
C20 0.101(4) 0.073(3) 0.064(3) 0.018(2) 0.020(2) -0.025(2)

loop_
_atom_type_symbol
_atom_type_description
_atom_type_scat_dispersion_real
_atom_type_scat_dispersion_imag
_atom_type_scat_source
C C 0.0033 0.0016 'International Tables Vol C Tables 4.2.6.8 and 6.1.1.4'
H H 0.0000 0.0000 'International Tables Vol C Tables 4.2.6.8 and 6.1.1.4'
N N 0.0061 0.0033 'International Tables Vol C Tables 4.2.6.8 and 6.1.1.4'
O O 0.0106 0.0060 'International Tables Vol C Tables 4.2.6.8 and 6.1.1.4'
S S 0.1246 0.1234 'International Tables Vol C Tables 4.2.6.8 and 6.1.1.4'
I I -0.4742 1.8119 'International Tables Vol C Tables 4.2.6.8 and 6.1.1.4'

loop_
_geom_angle_atom_site_label_1
_geom_angle_atom_site_label_2
_geom_angle_atom_site_label_3
_geom_angle
O1 S1 O2 120.50(16)
O1 S1 N1 106.47(14)
O2 S1 N1 106.04(13)
O1 S1 C14 107.43(15)
O2 S1 C14 107.87(15)
N1 S1 C14 108.00(14)
C1 N1 C2 113.6(2)
C1 N1 S1 116.8(2)
C2 N1 S1 118.0(2)
N1 C1 C5 110.7(2)
N1 C1 H1A 109.5
C5 C1 H1A 109.5
N1 C1 H1B 109.5
C5 C1 H1B 109.5
H1A C1 H1B 108.1
N1 C2 C3 108.2(2)
N1 C2 H2A 110.1
C3 C2 H2A 110.1
N1 C2 H2B 110.1
C3 C2 H2B 110.1
H2A C2 H2B 108.4
C4 C3 C12 112.5(3)
C4 C3 C2 108.3(3)
C12 C3 C2 106.7(3)
C4 C3 C13 110.6(3)
C12 C3 C13 110.6(3)
C2 C3 C13 107.8(3)
C5 C4 C3 124.6(3)
C5 C4 H4 117.7
C3 C4 H4 117.7
C4 C5 C6 122.6(3)
C4 C5 C1 121.9(3)
C6 C5 C1 115.5(3)
C7 C6 C11 117.5(3)
C7 C6 C5 122.1(3)
C11 C6 C5 120.2(3)
C8 C7 C6 120.8(3)
C8 C7 H7 119.6
C6 C7 H7 119.6
C9 C8 C7 120.7(3)
C9 C8 H8 119.6
C7 C8 H8 119.6
C8 C9 C10 119.8(3)
C8 C9 H9 120.1
C10 C9 H9 120.1
C11 C10 C9 119.9(3)
C11 C10 H10 120.0
C9 C10 H10 120.0
C10 C11 C6 121.2(3)
C10 C11 H11 119.4
C6 C11 H11 119.4
C3 C12 I1 115.5(2)
C3 C12 H12A 108.4
I1 C12 H12A 108.4
C3 C12 H12B 108.4
I1 C12 H12B 108.4
H12A C12 H12B 107.5
C3 C13 H13A 109.5
C3 C13 H13B 109.5
H13A C13 H13B 109.5
C3 C13 H13C 109.5
H13A C13 H13C 109.5
H13B C13 H13C 109.5
C19 C14 C15 120.4(3)
C19 C14 S1 120.6(2)
C15 C14 S1 119.0(2)
C16 C15 C14 119.4(3)
C16 C15 H15 120.3
C14 C15 H15 120.3
C15 C16 C17 121.0(3)
C15 C16 H16 119.5
C17 C16 H16 119.5
C18 C17 C16 118.7(3)
C18 C17 C20 122.1(4)
C16 C17 C20 119.2(4)
C17 C18 C19 121.7(3)
C17 C18 H18 119.1
C19 C18 H18 119.1
C14 C19 C18 118.8(3)
C14 C19 H19 120.6
C18 C19 H19 120.6
C17 C20 H20A 109.5
C17 C20 H20B 109.5
H20A C20 H20B 109.5
C17 C20 H20C 109.5
H20A C20 H20C 109.5
H20B C20 H20C 109.5

loop_
_geom_bond_atom_site_label_1
_geom_bond_atom_site_label_2
_geom_bond_distance
I1 C12 2.157(3)
S1 O1 1.423(3)
S1 O2 1.426(3)
S1 N1 1.631(2)
S1 C14 1.760(3)
N1 C1 1.460(4)
N1 C2 1.477(4)
C1 C5 1.512(4)
C1 H1A 0.9700
C1 H1B 0.9700
C2 C3 1.532(4)
C2 H2A 0.9700
C2 H2B 0.9700
C3 C4 1.500(4)
C3 C12 1.525(5)
C3 C13 1.537(5)
C4 C5 1.326(4)
C4 H4 0.9300
C5 C6 1.481(4)
C6 C7 1.400(4)
C6 C11 1.400(5)
C7 C8 1.382(5)
C7 H7 0.9300
C8 C9 1.372(5)
C8 H8 0.9300
C9 C10 1.384(5)
C9 H9 0.9300
C10 C11 1.383(5)
C10 H10 0.9300
C11 H11 0.9300
C12 H12A 0.9700
C12 H12B 0.9700
C13 H13A 0.9600
C13 H13B 0.9600
C13 H13C 0.9600
C14 C19 1.381(5)
C14 C15 1.388(4)
C15 C16 1.376(4)
C15 H15 0.9300
C16 C17 1.385(5)
C16 H16 0.9300
C17 C18 1.368(5)
C17 C20 1.514(5)
C18 C19 1.385(5)
C18 H18 0.9300
C19 H19 0.9300
C20 H20A 0.9600
C20 H20B 0.9600
C20 H20C 0.9600

loop_
_geom_torsion_atom_site_label_1
_geom_torsion_atom_site_label_2
_geom_torsion_atom_site_label_3
_geom_torsion_atom_site_label_4
_geom_torsion
O1 S1 N1 C1 -176.7(2)
O2 S1 N1 C1 -47.2(2)
C14 S1 N1 C1 68.2(2)
O1 S1 N1 C2 42.3(3)
O2 S1 N1 C2 171.8(2)
C14 S1 N1 C2 -72.8(3)
C2 N1 C1 C5 -43.7(3)
S1 N1 C1 C5 173.66(19)
C1 N1 C2 C3 67.5(3)
S1 N1 C2 C3 -150.3(2)
N1 C2 C3 C4 -50.4(3)
N1 C2 C3 C12 71.0(3)
N1 C2 C3 C13 -170.2(3)
C12 C3 C4 C5 -100.5(4)
C2 C3 C4 C5 17.2(4)
C13 C3 C4 C5 135.2(3)
C3 C4 C5 C6 -172.9(3)
C3 C4 C5 C1 5.2(5)
N1 C1 C5 C4 7.1(4)
N1 C1 C5 C6 -174.6(2)
C4 C5 C6 C7 -140.7(3)
C1 C5 C6 C7 41.0(4)
C4 C5 C6 C11 42.6(4)
C1 C5 C6 C11 -135.7(3)
C11 C6 C7 C8 -1.2(5)
C5 C6 C7 C8 -178.0(3)
C6 C7 C8 C9 1.1(5)
C7 C8 C9 C10 -0.4(5)
C8 C9 C10 C11 -0.2(5)
C9 C10 C11 C6 0.1(5)
C7 C6 C11 C10 0.5(5)
C5 C6 C11 C10 177.4(3)
C4 C3 C12 I1 -58.2(3)
C2 C3 C12 I1 -176.9(2)
C13 C3 C12 I1 66.1(3)
O1 S1 C14 C19 142.5(3)
O2 S1 C14 C19 11.2(3)
N1 S1 C14 C19 -103.0(3)
O1 S1 C14 C15 -37.0(3)
O2 S1 C14 C15 -168.3(2)
N1 S1 C14 C15 77.4(3)
C19 C14 C15 C16 0.3(5)
S1 C14 C15 C16 179.8(2)
C14 C15 C16 C17 -1.0(5)
C15 C16 C17 C18 0.4(5)
C15 C16 C17 C20 -179.7(3)
C16 C17 C18 C19 1.1(6)
C20 C17 C18 C19 -178.9(4)
C15 C14 C19 C18 1.1(5)
S1 C14 C19 C18 -178.4(3)
C17 C18 C19 C14 -1.8(5)
